data_2005040
loop_
_publ_author_name
'Spodine, E.'
'Atria, A. M.'
'Baggio, R.'
'Garland, M. T.'

_publ_section_title
;
 Dichloro(di-2-pyridylamine-<i>N</i>,<i>N</i>')copper(II)
;
_journal_issue 6
_journal_name_full 'Acta Crystallographica Section C'
_journal_page_first 1407
_journal_page_last 1410
_journal_paper_doi 10.1107/S0108270196000601
_journal_volume 52
_journal_year 1996
_chemical_formula_iupac '[Cu1 Cl2 (C10 H9 N3)]'
_chemical_formula_sum 'C10 H9 Cl2 Cu N3'
_chemical_formula_weight 305.64
_chemical_name_systematic ?
_space_group_IT_number 5
_symmetry_cell_setting monoclinic
_symmetry_space_group_name_Hall 'C 2y'
_symmetry_space_group_name_H-M 'C 1 2 1'
_audit_creation_method SHELXL
_cell_angle_alpha 90
_cell_angle_beta 96.710(10)
_cell_angle_gamma 90
_cell_formula_units_Z 2
_cell_length_a 14.664(13)
_cell_length_b 7.697(8)
_cell_length_c 5.080(5)
_cell_measurement_reflns_used 25
_cell_measurement_temperature 293(2)
_cell_measurement_theta_max 12.5
_cell_measurement_theta_min 7.5
_cell_volume 569.4(10)
_computing_cell_refinement 'P3/P4/PC Diffractometer Program'
_computing_data_collection 'P3/P4/PC Diffractometer Program (Siemens, 1991)'
_computing_data_reduction 'XDISK in SHELXTL/PC (Sheldrick, 1991)'
_computing_molecular_graphics 'XP in SHELXTL/PC'
_computing_publication_material
;
CIFTAB in SHELXL93 and PARST (Nardelli, 1983)
;
_computing_structure_refinement 'SHELXL93 (Sheldrick, 1993)'
_computing_structure_solution 'XS in SHELXTL/PC'
_diffrn_ambient_temperature 293(2)
_diffrn_measurement_device 'Siemens R3m'
_diffrn_measurement_method \q/2\q
_diffrn_radiation_monochromator graphite
_diffrn_radiation_source 'fine-focus sealed tube'
_diffrn_radiation_type MoK\a
_diffrn_radiation_wavelength 0.71073
_diffrn_reflns_av_R_equivalents 0.0344
_diffrn_reflns_av_sigmaI/netI 0.0347
_diffrn_reflns_limit_h_max 15
_diffrn_reflns_limit_h_min -15
_diffrn_reflns_limit_k_max 8
_diffrn_reflns_limit_k_min 0
_diffrn_reflns_limit_l_max 5
_diffrn_reflns_limit_l_min -1
_diffrn_reflns_number 563
_diffrn_reflns_theta_max 22.47
_diffrn_reflns_theta_min 2.80
_diffrn_standards_decay_% 0.0
_diffrn_standards_interval_count 98
_diffrn_standards_number 2
_exptl_absorpt_coefficient_mu 2.359
_exptl_absorpt_correction_T_max 1.00
_exptl_absorpt_correction_T_min 0.82
_exptl_absorpt_correction_type 'semi-empirical via \y scan'
_exptl_crystal_colour 'deep blue'
_exptl_crystal_density_diffrn 1.783
_exptl_crystal_density_method 'not measured'
_exptl_crystal_description platelet
_exptl_crystal_F_000 306
_exptl_crystal_size_max 0.90
_exptl_crystal_size_mid 0.14
_exptl_crystal_size_min 0.02
_refine_diff_density_max 0.962
_refine_diff_density_min -0.455
_refine_ls_abs_structure_details 'Flack H D (1983), Acta Cryst. A39, 876-881'
_refine_ls_abs_structure_Flack 0.00
_refine_ls_extinction_method none
_refine_ls_goodness_of_fit_all 1.148
_refine_ls_goodness_of_fit_obs 1.151
_refine_ls_hydrogen_treatment noref
_refine_ls_matrix_type full
_refine_ls_number_parameters 73
_refine_ls_number_reflns 405
_refine_ls_number_restraints 0
_refine_ls_restrained_S_all 1.148
_refine_ls_restrained_S_obs 1.151
_refine_ls_R_factor_all 0.0387
_refine_ls_R_factor_obs 0.0377
_refine_ls_shift/esd_max 0.000
_refine_ls_shift/esd_mean 0.000
_refine_ls_structure_factor_coef Fsqd
_refine_ls_weighting_scheme
;
calc w = 1/[\s^2^(F~o~^2^) + (0.0668P)^2^]
where P = (F~o~^2^ + 2F~c~^2^)/3
;
_refine_ls_wR_factor_all 0.0886
_refine_ls_wR_factor_obs 0.0877
_reflns_number_observed 396
_reflns_number_total 405
_reflns_observed_criterion >2sigma(I)
_cod_data_source_file na1211.cif
_cod_data_source_block cubcl
_cod_depositor_comments
;
The following automatic conversions were performed:

'_geom_bond_publ_flag' value 'Y' changed to 'y' according to
/home/saulius/struct/CIF-dictionaries/cif_core.dic dictionary named
'cif_core.dic' version 2.4.1 from 2010-06-29 (9
times).

'_geom_bond_publ_flag' value 'N' changed to 'n' according to
/home/saulius/struct/CIF-dictionaries/cif_core.dic dictionary named
'cif_core.dic' version 2.4.1 from 2010-06-29 (3
times).

'_geom_angle_publ_flag' value 'N' changed to 'n' according
to /home/saulius/struct/CIF-dictionaries/cif_core.dic dictionary
named 'cif_core.dic' version 2.4.1 from 2010-06-29 (6
times).

'_geom_angle_publ_flag' value 'Y' changed to 'y' according
to /home/saulius/struct/CIF-dictionaries/cif_core.dic dictionary
named 'cif_core.dic' version 2.4.1 from 2010-06-29 (11
times).

'_geom_torsion_publ_flag' value 'N' changed to 'n' according
to /home/saulius/struct/CIF-dictionaries/cif_core.dic dictionary
named 'cif_core.dic' version 2.4.1 from 2010-06-29 (19 times).

Automatic conversion script
Id: cif_fix_values 1715 2011-07-08 13:25:40Z adriana 
;
_cod_original_sg_symbol_H-M 'C 2'
_cod_database_code 2005040

loop_
_symmetry_equiv_pos_as_xyz
'x, y, z'
'-x, y, -z'
'x+1/2, y+1/2, z'
'-x+1/2, y+1/2, -z'

loop_
_atom_site_aniso_label
_atom_site_aniso_U_11
_atom_site_aniso_U_22
_atom_site_aniso_U_33
_atom_site_aniso_U_12
_atom_site_aniso_U_13
_atom_site_aniso_U_23
Cu1 0.0486(8) 0.0212(7) 0.0358(8) 0.000 -0.0089(5) 0.000
Cl1 0.0628(14) 0.0311(15) 0.0487(13) -0.0144(9) 0.0021(11) -0.0023(9)
N1 0.031(3) 0.030(4) 0.023(3) -0.001(3) -0.002(2) -0.002(3)
N2 0.062(6) 0.010(4) 0.029(5) 0.000 0.001(4) 0.000
C1 0.042(4) 0.038(5) 0.044(5) 0.001(4) 0.000(4) 0.002(4)
C2 0.034(4) 0.058(6) 0.030(4) 0.002(4) -0.003(3) -0.002(4)
C3 0.045(5) 0.041(6) 0.035(4) -0.012(4) 0.005(3) -0.011(4)
C4 0.053(4) 0.036(6) 0.037(4) -0.012(4) 0.008(4) -0.008(4)
C5 0.043(4) 0.026(5) 0.028(4) 0.001(4) 0.004(4) 0.007(4)

loop_
_atom_site_label
_atom_site_occupancy
_atom_site_fract_x
_atom_site_fract_y
_atom_site_fract_z
_atom_site_U_iso_or_equiv
_atom_site_thermal_displace_type
_atom_site_calc_flag
_atom_site_refinement_flags
_atom_site_type_symbol
Cu1 1 0 0 0 .0363(5) Uani d S Cu
Cl1 1 .1121(2) .1910(3) -.0581(4) .0479(7) Uani d . Cl
N1 1 -.0699(3) -0.1717(9) -0.2217(10) .0283(14) Uani d . N
N2 1 0 -0.4147(12) 0 .034(2) Uani d S N
H2B 1 0 -0.5316(12) 0 .080 Uiso d SR H
C1 1 -0.1273(5) -0.1101(13) -0.4288(15) .042(2) Uani d . C
H1A 1 -0.1359(5) .0134(13) -0.4405(15) .080 Uiso d R H
C2 1 -0.1732(5) -0.2105(15) -0.6157(14) .041(2) Uani d . C
H2A 1 -0.2130(5) -0.1614(15) -0.7601(14) .061 Uiso d R H
C3 1 -0.1619(5) -0.3913(14) -0.5960(15) .040(2) Uani d . C
H3A 1 -0.1940(5) -0.4682(14) -0.7237(15) .032 Uiso d R H
C4 1 -0.1032(5) -0.4557(12) -0.3909(15) .042(2) Uani d . C
H4A 1 -.0937(5) -0.5787(12) -0.3723(15) .033 Uiso d R H
C5 1 -.0572(5) -0.3465(11) -0.2044(14) .033(2) Uani d . C

loop_
_atom_type_symbol
_atom_type_description
_atom_type_scat_dispersion_real
_atom_type_scat_dispersion_imag
_atom_type_scat_source
C C 0.0033 0.0016 'International Tables Vol C Tables 4.2.6.8 and 6.1.1.4'
H H 0.0000 0.0000 'International Tables Vol C Tables 4.2.6.8 and 6.1.1.4'
N N 0.0061 0.0033 'International Tables Vol C Tables 4.2.6.8 and 6.1.1.4'
Cl Cl 0.1484 0.1585 'International Tables Vol C Tables 4.2.6.8 and 6.1.1.4'
Cu Cu 0.3201 1.2651 'International Tables Vol C Tables 4.2.6.8 and 6.1.1.4'

loop_
_geom_angle_atom_site_label_1
_geom_angle_atom_site_label_2
_geom_angle_atom_site_label_3
_geom_angle_site_symmetry_1
_geom_angle_site_symmetry_3
_geom_angle
_geom_angle_publ_flag
N1 Cu1 N1 . 2 94.6(4) n
N1 Cu1 Cl1 . 2 100.2(2) n
N1 Cu1 Cl1 2 2 135.3(2) n
N1 Cu1 Cl1 . . 135.3(2) y
N1 Cu1 Cl1 2 . 100.2(2) n
Cl1 Cu1 Cl1 2 . 98.40(14) n
C1 N1 C5 . . 117.7(7) y
C1 N1 Cu1 . . 116.7(6) y
C5 N1 Cu1 . . 125.1(5) y
C5 N2 C5 . 2 134.6(10) n
C2 C1 N1 . . 124.3(9) y
C1 C2 C3 . . 118.3(7) y
C4 C3 C2 . . 118.3(8) y
C3 C4 C5 . . 121.1(8) y
N1 C5 N2 . . 119.9(7) y
N1 C5 C4 . . 120.3(7) y
N2 C5 C4 . . 119.8(8) y

loop_
_geom_bond_atom_site_label_1
_geom_bond_atom_site_label_2
_geom_bond_site_symmetry_2
_geom_bond_distance
_geom_bond_publ_flag
Cu1 N1 . 1.948(6) y
Cu1 N1 2 1.948(6) n
Cu1 Cl1 2 2.250(3) n
Cu1 Cl1 . 2.250(3) y
N1 C1 . 1.354(10) y
N1 C5 . 1.360(11) y
N2 C5 . 1.361(8) y
N2 C5 2 1.361(8) n
C1 C2 . 1.343(12) y
C2 C3 . 1.40(2) y
C3 C4 . 1.364(12) y
C4 C5 . 1.382(12) y

loop_
_geom_torsion_atom_site_label_1
_geom_torsion_atom_site_label_2
_geom_torsion_atom_site_label_3
_geom_torsion_atom_site_label_4
_geom_torsion_site_symmetry_1
_geom_torsion
_geom_torsion_publ_flag
N1 Cu1 N1 C1 2 -175.7(6) n
Cl1 Cu1 N1 C1 2 46.7(5) n
Cl1 Cu1 N1 C1 . -66.3(5) n
N1 Cu1 N1 C5 2 -4.3(4) n
Cl1 Cu1 N1 C5 2 -141.8(5) n
Cl1 Cu1 N1 C5 . 105.1(6) n
C5 N1 C1 C2 . 0.9(10) n
Cu1 N1 C1 C2 . 173.0(6) n
N1 C1 C2 C3 . 0.4(11) n
C1 C2 C3 C4 . -1.3(11) n
C2 C3 C4 C5 . 1.1(11) n
C1 N1 C5 N2 . 179.9(5) n
Cu1 N1 C5 N2 . 8.5(9) n
C1 N1 C5 C4 . -1.2(10) n
Cu1 N1 C5 C4 . -172.6(5) n
C5 N2 C5 N1 2 -4.6(5) n
C5 N2 C5 C4 2 176.5(7) n
C3 C4 C5 N1 . 0.2(11) n
C3 C4 C5 N2 . 179.2(6) n
